data_1504480
loop_
_publ_author_name
'Taniguchi, Tsuyoshi'
'Tanabe, Genzo'
'Muraoka, Osamu'
'Ishibashi, Hiroyuki'

_publ_section_title
;
 Total synthesis of (+/-)-stemonamide and (+/-)-isostemonamide using a
 radical cascade.
;
_journal_issue 2
_journal_name_full 'Organic letters'
_journal_page_first 197
_journal_page_last 199
_journal_paper_doi 10.1021/ol702563p
_journal_volume 10
_journal_year 2008
_chemical_formula_moiety 'C24 H27 N O4 '
_chemical_formula_sum 'C24 H27 N O4'
_chemical_formula_weight 393.48
_space_group_IT_number 14
_symmetry_cell_setting monoclinic
_symmetry_Int_Tables_number 14
_symmetry_space_group_name_Hall '-P 2yn'
_symmetry_space_group_name_H-M 'P 1 21/n 1'
_cell_angle_alpha 90.0000
_cell_angle_beta 105.089(3)
_cell_angle_gamma 90.0000
_cell_formula_units_Z 4
_cell_length_a 12.0827(5)
_cell_length_b 12.7749(5)
_cell_length_c 13.3591(8)
_cell_measurement_reflns_used 14996
_cell_measurement_temperature 123.1
_cell_measurement_theta_max 27.6
_cell_measurement_theta_min 3.1
_cell_volume 1990.95(17)
_computing_cell_refinement PROCESS-AUTO
_computing_data_collection PROCESS-AUTO
_computing_data_reduction CrystalStructure
_computing_publication_material 'CrystalStructure 3.8.0'
_computing_structure_refinement CRYSTALS
_computing_structure_solution SIR97
_diffrn_detector_area_resol_mean 10.00
_diffrn_measured_fraction_theta_full 0.988
_diffrn_measured_fraction_theta_max 0.988
_diffrn_measurement_device_type 'Rigaku RAXIS-RAPID'
_diffrn_measurement_method \w
_diffrn_radiation_type 'Mo K\a'
_diffrn_radiation_wavelength 0.71075
_diffrn_reflns_av_R_equivalents 0.018
_diffrn_reflns_limit_h_max 15
_diffrn_reflns_limit_h_min -15
_diffrn_reflns_limit_k_max 16
_diffrn_reflns_limit_k_min -14
_diffrn_reflns_limit_l_max 17
_diffrn_reflns_limit_l_min -17
_diffrn_reflns_number 18688
_diffrn_reflns_theta_full 27.48
_diffrn_reflns_theta_max 27.48
_exptl_absorpt_coefficient_mu 0.089
_exptl_absorpt_correction_T_max 0.991
_exptl_absorpt_correction_T_min 0.840
_exptl_absorpt_correction_type multi-scan
_exptl_absorpt_process_details
;
    Higashi, T. (1995). Program for Absorption Correction.
    Rigaku Corporation, Tokyo, Japan.
;
_exptl_crystal_colour colorless
_exptl_crystal_density_diffrn 1.313
_exptl_crystal_density_method 'not measured'
_exptl_crystal_description prism
_exptl_crystal_F_000 840.00
_exptl_crystal_size_max 0.32
_exptl_crystal_size_mid 0.20
_exptl_crystal_size_min 0.10
_refine_diff_density_max 0.60
_refine_diff_density_min -0.60
_refine_ls_extinction_method none
_refine_ls_goodness_of_fit_ref 0.889
_refine_ls_hydrogen_treatment refall
_refine_ls_number_parameters 292
_refine_ls_number_reflns 4512
_refine_ls_R_factor_gt 0.0428
_refine_ls_shift/su_max 0.0000
_refine_ls_structure_factor_coef Fsqd
_refine_ls_weighting_details 'w = 1/[0.0010Fo^2^ + 3.0000\s(Fo^2^) + 0.5000]/(4Fo^2^)'
_refine_ls_weighting_scheme calc
_refine_ls_wR_factor_ref 0.1122
_reflns_number_gt 3519
_reflns_number_total 4512
_reflns_threshold_expression F^2^>2.0\s(F^2^)
_cod_data_source_file ol702563p-file004.cif
_cod_data_source_block '_TT-5'
_cod_original_cell_volume 1990.94(16)
_cod_original_formula_sum 'C24 H27 N O4 '
_cod_database_code 1504480

loop_
_symmetry_equiv_pos_site_id
_symmetry_equiv_pos_as_xyz
1 +X,+Y,+Z
2 1/2-X,1/2+Y,1/2-Z
3 -X,-Y,-Z
4 1/2+X,1/2-Y,1/2+Z

loop_
_atom_site_label
_atom_site_type_symbol
_atom_site_fract_x
_atom_site_fract_y
_atom_site_fract_z
_atom_site_U_iso_or_equiv
_atom_site_adp_type
_atom_site_occupancy
_atom_site_symmetry_multiplicity
_atom_site_calc_flag
_atom_site_refinement_flags
O(1) O -0.66544(9) -0.03797(9) -0.99659(9) 0.0267(2) Uani 1.00 1 d .
O(2) O -0.35708(9) 0.02727(8) -0.81014(9) 0.0195(2) Uani 1.00 1 d .
O(3) O -0.26256(12) -0.01368(10) -0.38088(10) 0.0411(3) Uani 1.00 1 d .
O(4) O -0.22006(11) 0.13222(9) -0.45781(9) 0.0290(3) Uani 1.00 1 d .
N(1) N -0.51392(10) -0.12911(9) -0.89334(10) 0.0174(2) Uani 1.00 1 d .
C(1) C -0.60382(12) -0.06218(11) -0.91085(12) 0.0189(3) Uani 1.00 1 d .
C(2) C -0.61736(12) -0.02304(12) -0.80873(12) 0.0207(3) Uani 1.00 1 d .
C(3) C -0.54666(12) -0.10036(12) -0.73134(12) 0.0198(3) Uani 1.00 1 d .
C(4) C -0.45422(12) -0.13881(11) -0.78306(11) 0.0168(3) Uani 1.00 1 d .
C(5) C -0.34217(12) -0.06951(11) -0.75821(11) 0.0171(3) Uani 1.00 1 d .
C(6) C -0.25165(12) -0.14270(11) -0.78254(11) 0.0175(3) Uani 1.00 1 d .
C(7) C -0.28525(12) -0.25386(11) -0.76691(13) 0.0212(3) Uani 1.00 1 d .
C(8) C -0.40802(12) -0.24906(11) -0.75006(12) 0.0201(3) Uani 1.00 1 d .
C(9) C -0.48966(13) -0.33912(12) -0.79723(14) 0.0257(4) Uani 1.00 1 d .
C(10) C -0.49352(14) -0.37279(12) -0.90801(14) 0.0285(4) Uani 1.00 1 d .
C(11) C -0.54406(13) -0.29395(12) -0.99315(14) 0.0278(4) Uani 1.00 1 d .
C(12) C -0.48544(12) -0.18687(12) -0.97782(12) 0.0211(3) Uani 1.00 1 d .
C(13) C -0.16507(12) -0.10475(11) -0.81681(12) 0.0188(3) Uani 1.00 1 d .
C(14) C -0.07306(12) -0.15832(11) -0.85075(12) 0.0190(3) Uani 1.00 1 d .
C(15) C -0.05352(12) -0.26660(12) -0.84475(12) 0.0214(3) Uani 1.00 1 d .
C(16) C 0.03280(13) -0.30996(13) -0.88285(13) 0.0249(3) Uani 1.00 1 d .
C(17) C 0.10265(13) -0.24827(13) -0.92597(13) 0.0271(4) Uani 1.00 1 d .
C(18) C 0.08595(13) -0.14065(13) -0.93143(13) 0.0265(4) Uani 1.00 1 d .
C(19) C -0.00113(13) -0.09679(12) -0.89430(12) 0.0231(3) Uani 1.00 1 d .
C(20) C -0.30738(12) -0.04222(11) -0.64684(12) 0.0196(3) Uani 1.00 1 d .
C(21) C -0.27999(13) -0.01041(12) -0.55988(12) 0.0217(3) Uani 1.00 1 d .
C(22) C -0.25399(12) 0.03337(12) -0.45626(12) 0.0214(3) Uani 1.00 1 d .
C(23) C -0.19983(14) 0.19226(13) -0.36188(13) 0.0287(4) Uani 1.00 1 d .
C(24) C -0.27573(15) 0.28738(13) -0.38124(14) 0.0304(4) Uani 1.00 1 d .
H(1) H -0.6955 -0.0240 -0.8071 0.026 Uiso 1.00 1 c R
H(2) H -0.5879 0.0459 -0.7951 0.026 Uiso 1.00 1 c R
H(3) H -0.5930 -0.1571 -0.7204 0.025 Uiso 1.00 1 c R
H(4) H -0.5128 -0.0672 -0.6670 0.025 Uiso 1.00 1 c R
H(5) H -0.2329 -0.2835 -0.7080 0.026 Uiso 1.00 1 c R
H(6) H -0.2859 -0.2948 -0.8265 0.025 Uiso 1.00 1 c R
H(7) H -0.5650 -0.3181 -0.7969 0.032 Uiso 1.00 1 c R
H(8) H -0.4682 -0.3986 -0.7538 0.032 Uiso 1.00 1 c R
H(9) H -0.5378 -0.4351 -0.9225 0.035 Uiso 1.00 1 c R
H(10) H -0.4172 -0.3870 -0.9106 0.035 Uiso 1.00 1 c R
H(11) H -0.6225 -0.2842 -0.9951 0.033 Uiso 1.00 1 c R
H(12) H -0.5382 -0.3219 -1.0575 0.034 Uiso 1.00 1 c R
H(13) H -0.4048 -0.1966 -0.9617 0.026 Uiso 1.00 1 c R
H(14) H -0.5098 -0.1477 -1.0401 0.025 Uiso 1.00 1 c R
H(15) H -0.0993 -0.3104 -0.8143 0.025 Uiso 1.00 1 c R
H(16) H 0.0442 -0.3836 -0.8793 0.030 Uiso 1.00 1 c R
H(17) H 0.1614 -0.2791 -0.9516 0.033 Uiso 1.00 1 c R
H(18) H 0.1336 -0.0973 -0.9603 0.033 Uiso 1.00 1 c R
H(19) H -0.0122 -0.0231 -0.8985 0.027 Uiso 1.00 1 c R
H(20) H -0.1218 0.2134 -0.3409 0.034 Uiso 1.00 1 c R
H(21) H -0.2171 0.1506 -0.3090 0.034 Uiso 1.00 1 c R
H(22) H -0.3468 0.2711 -0.3670 0.039 Uiso 1.00 1 c R
H(23) H -0.2397 0.3430 -0.3375 0.040 Uiso 1.00 1 c R
H(24) H -0.2888 0.3080 -0.4517 0.040 Uiso 1.00 1 c R
H(25) H -0.1625 -0.0305 -0.8199 0.022 Uiso 1.00 1 c R
H(26) H -0.3487(18) 0.0196(16) -0.8746(17) 0.046(6) Uiso 1.00 1 c .
H(27) H -0.3983 -0.2528 -0.6773 0.024 Uiso 1.00 1 c R

loop_
_atom_site_aniso_label
_atom_site_aniso_U_11
_atom_site_aniso_U_22
_atom_site_aniso_U_33
_atom_site_aniso_U_12
_atom_site_aniso_U_13
_atom_site_aniso_U_23
O(1) 0.0227(5) 0.0382(6) 0.0193(6) 0.0063(4) 0.0055(4) 0.0058(4)
O(2) 0.0258(5) 0.0141(4) 0.0200(6) 0.0025(4) 0.0085(4) 0.0012(4)
O(3) 0.0622(8) 0.0415(7) 0.0246(7) -0.0204(6) 0.0204(6) -0.0054(5)
O(4) 0.0431(6) 0.0261(5) 0.0171(5) -0.0049(5) 0.0065(4) -0.0031(4)
N(1) 0.0181(5) 0.0183(5) 0.0161(6) 0.0013(4) 0.0053(4) -0.0006(4)
C(1) 0.0182(6) 0.0194(6) 0.0202(8) -0.0005(5) 0.0067(5) 0.0019(5)
C(2) 0.0207(6) 0.0212(7) 0.0219(8) 0.0040(5) 0.0084(5) 0.0010(5)
C(3) 0.0210(6) 0.0220(6) 0.0183(7) 0.0019(5) 0.0081(5) 0.0006(5)
C(4) 0.0187(6) 0.0164(6) 0.0158(7) 0.0008(5) 0.0053(5) 0.0007(5)
C(5) 0.0205(6) 0.0152(6) 0.0161(7) 0.0008(5) 0.0055(5) -0.0000(5)
C(6) 0.0178(6) 0.0169(6) 0.0160(7) 0.0028(5) 0.0014(5) -0.0016(5)
C(7) 0.0202(6) 0.0176(6) 0.0259(8) 0.0022(5) 0.0065(6) 0.0023(5)
C(8) 0.0217(6) 0.0176(6) 0.0221(8) 0.0023(5) 0.0074(5) 0.0044(5)
C(9) 0.0223(7) 0.0176(7) 0.0395(10) -0.0001(6) 0.0120(6) 0.0041(6)
C(10) 0.0233(7) 0.0192(7) 0.0447(10) -0.0036(6) 0.0118(7) -0.0087(6)
C(11) 0.0236(7) 0.0286(8) 0.0318(9) -0.0032(6) 0.0086(6) -0.0124(7)
C(12) 0.0198(6) 0.0256(7) 0.0190(7) 0.0015(6) 0.0069(5) -0.0039(6)
C(13) 0.0197(6) 0.0176(6) 0.0182(7) 0.0002(5) 0.0031(5) -0.0016(5)
C(14) 0.0166(6) 0.0225(7) 0.0165(7) 0.0010(5) 0.0018(5) -0.0011(5)
C(15) 0.0198(6) 0.0219(7) 0.0222(8) -0.0001(5) 0.0046(5) 0.0010(5)
C(16) 0.0253(7) 0.0236(7) 0.0253(8) 0.0048(6) 0.0058(6) 0.0007(6)
C(17) 0.0237(7) 0.0346(8) 0.0247(8) 0.0083(6) 0.0090(6) 0.0023(6)
C(18) 0.0216(7) 0.0328(8) 0.0265(9) -0.0014(6) 0.0088(6) 0.0042(6)
C(19) 0.0223(7) 0.0221(7) 0.0246(8) 0.0003(6) 0.0058(6) 0.0021(6)
C(20) 0.0188(6) 0.0190(6) 0.0211(8) 0.0011(5) 0.0058(5) 0.0004(5)
C(21) 0.0217(6) 0.0217(7) 0.0221(8) 0.0009(5) 0.0064(6) 0.0006(6)
C(22) 0.0184(6) 0.0271(7) 0.0197(8) -0.0013(6) 0.0067(5) -0.0022(6)
C(23) 0.0329(8) 0.0343(8) 0.0171(8) -0.0061(7) 0.0036(6) -0.0076(6)
C(24) 0.0380(9) 0.0285(8) 0.0263(9) -0.0069(7) 0.0113(7) -0.0023(6)

loop_
_atom_type_symbol
_atom_type_description
_atom_type_scat_dispersion_real
_atom_type_scat_dispersion_imag
_atom_type_scat_source
C C 0.003 0.002
;
International Tables for Crystallography
(1992, Vol. C, Tables 4.2.6.8 and 6.1.1.4)
;
H H 0.000 0.000
;
International Tables for Crystallography
(1992, Vol. C, Table 6.1.1.4)
;
O O 0.011 0.006
;
International Tables for Crystallography
(1992, Vol. C, Tables 4.2.6.8 and 6.1.1.4)
;
N N 0.006 0.003
;
International Tables for Crystallography
(1992, Vol. C, Tables 4.2.6.8 and 6.1.1.4)
;

loop_
_geom_angle_atom_site_label_1
_geom_angle_atom_site_label_2
_geom_angle_atom_site_label_3
_geom_angle
_geom_angle_publ_flag
C(22) O(4) C(23) 117.88(13) yes
C(1) N(1) C(4) 112.92(12) yes
C(1) N(1) C(12) 121.64(11) yes
C(4) N(1) C(12) 125.40(11) yes
O(1) C(1) N(1) 125.63(15) yes
O(1) C(1) C(2) 125.36(13) yes
N(1) C(1) C(2) 109.00(11) yes
C(1) C(2) C(3) 103.09(12) yes
C(2) C(3) C(4) 104.29(12) yes
N(1) C(4) C(3) 101.50(10) yes
N(1) C(4) C(5) 109.53(11) yes
N(1) C(4) C(8) 114.35(11) yes
C(3) C(4) C(5) 114.17(11) yes
C(3) C(4) C(8) 114.56(13) yes
C(5) C(4) C(8) 103.06(10) yes
O(2) C(5) C(4) 113.36(10) yes
O(2) C(5) C(6) 115.94(13) yes
O(2) C(5) C(20) 104.80(11) yes
C(4) C(5) C(6) 103.47(11) yes
C(4) C(5) C(20) 110.33(12) yes
C(6) C(5) C(20) 108.95(10) yes
C(5) C(6) C(7) 108.18(12) yes
C(5) C(6) C(13) 121.01(12) yes
C(7) C(6) C(13) 130.71(14) yes
C(6) C(7) C(8) 106.50(11) yes
C(4) C(8) C(7) 106.44(12) yes
C(4) C(8) C(9) 114.92(10) yes
C(7) C(8) C(9) 116.36(13) yes
C(8) C(9) C(10) 117.44(14) yes
C(9) C(10) C(11) 116.22(13) yes
C(10) C(11) C(12) 114.19(12) yes
N(1) C(12) C(11) 111.15(13) yes
C(6) C(13) C(14) 131.06(13) yes
C(13) C(14) C(15) 124.74(14) yes
C(13) C(14) C(19) 117.71(12) yes
C(15) C(14) C(19) 117.54(14) yes
C(14) C(15) C(16) 120.25(15) yes
C(15) C(16) C(17) 121.49(15) yes
C(16) C(17) C(18) 119.29(16) yes
C(17) C(18) C(19) 119.51(16) yes
C(14) C(19) C(18) 121.91(14) yes
C(5) C(20) C(21) 173.73(15) yes
C(20) C(21) C(22) 175.76(15) yes
O(3) C(22) O(4) 125.67(14) yes
O(3) C(22) C(21) 124.29(14) yes
O(4) C(22) C(21) 110.04(13) yes
O(4) C(23) C(24) 108.58(12) yes
C(5) O(2) H(26) 110.2(13) no
C(1) C(2) H(1) 111.11(15) no
C(1) C(2) H(2) 111.03(18) no
C(3) C(2) H(1) 111.18(17) no
C(3) C(2) H(2) 110.85(14) no
H(1) C(2) H(2) 109.5(2) no
C(2) C(3) H(3) 110.51(14) no
C(2) C(3) H(4) 111.02(16) no
C(4) C(3) H(3) 110.58(16) no
C(4) C(3) H(4) 110.91(15) no
H(3) C(3) H(4) 109.5(2) no
C(6) C(7) H(5) 110.18(14) no
C(6) C(7) H(6) 110.26(18) no
C(8) C(7) H(5) 110.44(18) no
C(8) C(7) H(6) 109.98(14) no
H(5) C(7) H(6) 109.46(19) no
C(4) C(8) H(27) 106.2 no
C(7) C(8) H(27) 106.1 no
C(9) C(8) H(27) 106.1 no
C(8) C(9) H(7) 107.39(16) no
C(8) C(9) H(8) 107.68(15) no
C(10) C(9) H(7) 107.25(17) no
C(10) C(9) H(8) 107.46(18) no
H(7) C(9) H(8) 109.5(2) no
C(9) C(10) H(9) 107.9(2) no
C(9) C(10) H(10) 107.70(17) no
C(11) C(10) H(9) 107.83(16) no
C(11) C(10) H(10) 107.64(19) no
H(9) C(10) H(10) 109.5(2) no
C(10) C(11) H(11) 108.10(19) no
C(10) C(11) H(12) 108.48(16) no
C(12) C(11) H(11) 108.10(16) no
C(12) C(11) H(12) 108.45(18) no
H(11) C(11) H(12) 109.5(2) no
N(1) C(12) H(13) 108.99(15) no
N(1) C(12) H(14) 109.19(16) no
C(11) C(12) H(13) 108.95(16) no
C(11) C(12) H(14) 109.08(15) no
H(13) C(12) H(14) 109.5(2) no
C(6) C(13) H(25) 114.5 no
C(14) C(13) H(25) 114.5 no
C(14) C(15) H(15) 119.81(18) no
C(16) C(15) H(15) 119.94(17) no
C(15) C(16) H(16) 119.3(2) no
C(17) C(16) H(16) 119.2(2) no
C(16) C(17) H(17) 120.49(19) no
C(18) C(17) H(17) 120.2(2) no
C(17) C(18) H(18) 120.2(2) no
C(19) C(18) H(18) 120.29(19) no
C(14) C(19) H(19) 119.07(19) no
C(18) C(19) H(19) 119.02(19) no
O(4) C(23) H(20) 109.62(19) no
O(4) C(23) H(21) 109.87(17) no
C(24) C(23) H(20) 109.54(18) no
C(24) C(23) H(21) 109.8(2) no
H(20) C(23) H(21) 109.5(2) no
C(23) C(24) H(22) 109.35(18) no
C(23) C(24) H(23) 109.71(17) no
C(23) C(24) H(24) 109.3(2) no
H(22) C(24) H(23) 109.5(2) no
H(22) C(24) H(24) 109.5(2) no
H(23) C(24) H(24) 109.5(2) no

loop_
_geom_bond_atom_site_label_1
_geom_bond_atom_site_label_2
_geom_bond_distance
_geom_bond_publ_flag
O(1) C(1) 1.2320(17) yes
O(2) C(5) 1.4061(17) yes
O(3) C(22) 1.200(2) yes
O(4) C(22) 1.3295(19) yes
O(4) C(23) 1.459(2) yes
N(1) C(1) 1.3540(18) yes
N(1) C(4) 1.4672(18) yes
N(1) C(12) 1.462(2) yes
C(1) C(2) 1.501(2) yes
C(2) C(3) 1.521(2) yes
C(3) C(4) 1.539(2) yes
C(4) C(5) 1.5789(19) yes
C(4) C(8) 1.5367(19) yes
C(5) C(6) 1.537(2) yes
C(5) C(20) 1.479(2) yes
C(6) C(7) 1.506(2) yes
C(6) C(13) 1.337(2) yes
C(7) C(8) 1.558(2) yes
C(8) C(9) 1.540(2) yes
C(9) C(10) 1.530(2) yes
C(10) C(11) 1.523(2) yes
C(11) C(12) 1.529(2) yes
C(13) C(14) 1.474(2) yes
C(14) C(15) 1.402(2) yes
C(14) C(19) 1.405(2) yes
C(15) C(16) 1.389(2) yes
C(16) C(17) 1.385(2) yes
C(17) C(18) 1.389(2) yes
C(18) C(19) 1.392(2) yes
C(20) C(21) 1.193(2) yes
C(21) C(22) 1.450(2) yes
C(23) C(24) 1.504(2) yes
O(2) H(26) 0.90(2) no
C(2) H(1) 0.950(2) no
C(2) H(2) 0.950(2) no
C(3) H(3) 0.950(2) no
C(3) H(4) 0.950(2) no
C(7) H(5) 0.950(2) no
C(7) H(6) 0.950(2) no
C(8) H(27) 0.950 no
C(9) H(7) 0.950(2) no
C(9) H(8) 0.950(2) no
C(10) H(9) 0.950(2) no
C(10) H(10) 0.950(2) no
C(11) H(11) 0.950(2) no
C(11) H(12) 0.950(2) no
C(12) H(13) 0.950(2) no
C(12) H(14) 0.950(2) no
C(13) H(25) 0.950 no
C(15) H(15) 0.950(2) no
C(16) H(16) 0.950(2) no
C(17) H(17) 0.950(2) no
C(18) H(18) 0.950(2) no
C(19) H(19) 0.950(2) no
C(23) H(20) 0.950(2) no
C(23) H(21) 0.950(2) no
C(24) H(22) 0.950(2) no
C(24) H(23) 0.950(2) no
C(24) H(24) 0.950(2) no

loop_
_geom_contact_atom_site_label_1
_geom_contact_atom_site_label_2
_geom_contact_distance
_geom_contact_site_symmetry_2
O(1) O(2) 2.6692(17) 45303
O(1) N(1) 2.3011(15) .
O(1) C(2) 2.4317(19) .
O(1) C(3) 3.5501(18) .
O(1) C(4) 3.5383(16) .
O(1) C(5) 3.5750(19) 45303
O(1) C(11) 3.5793(19) .
O(1) C(12) 2.8509(18) .
O(1) C(12) 3.4663(19) 45303
O(1) C(13) 3.3278(17) 45303
O(1) C(18) 3.587(2) 45501
O(2) O(1) 2.6692(17) 45303
O(2) N(1) 2.7786(15) .
O(2) C(1) 3.1489(16) .
O(2) C(2) 3.2148(18) .
O(2) C(3) 3.205(2) .
O(2) C(4) 2.4962(18) .
O(2) C(6) 2.4958(17) .
O(2) C(7) 3.3035(17) 45302
O(2) C(13) 2.8883(18) .
O(2) C(20) 2.2860(18) .
O(2) C(21) 3.2642(19) .
O(3) O(4) 2.2514(18) .
O(3) C(2) 3.264(2) 45403
O(3) C(3) 3.389(2) 45403
O(3) C(16) 3.340(2) 44504
O(3) C(17) 3.428(2) 44504
O(3) C(20) 3.471(2) .
O(3) C(21) 2.346(2) .
O(3) C(23) 2.731(2) .
O(4) O(3) 2.2514(18) .
O(4) C(10) 3.505(2) 45302
O(4) C(11) 3.548(2) 45302
O(4) C(15) 3.5150(17) 45302
O(4) C(20) 3.3270(18) .
O(4) C(21) 2.2781(18) .
O(4) C(24) 2.405(2) .
N(1) O(1) 2.3011(15) .
N(1) O(2) 2.7786(15) .
N(1) C(2) 2.326(2) .
N(1) C(3) 2.328(2) .
N(1) C(5) 2.4889(16) .
N(1) C(6) 3.1339(17) .
N(1) C(7) 3.2553(17) .
N(1) C(8) 2.5247(18) .
N(1) C(9) 2.9557(19) .
N(1) C(10) 3.1329(19) .
N(1) C(11) 2.468(2) .
C(1) O(2) 3.1489(16) .
C(1) C(3) 2.367(2) .
C(1) C(4) 2.3523(18) .
C(1) C(5) 3.2871(18) .
C(1) C(11) 3.303(2) .
C(1) C(12) 2.460(2) .
C(2) O(1) 2.4317(19) .
C(2) O(2) 3.2148(18) .
C(2) O(3) 3.264(2) 45403
C(2) N(1) 2.326(2) .
C(2) C(4) 2.416(2) .
C(2) C(5) 3.270(2) .
C(2) C(24) 3.563(2) 45404
C(3) O(1) 3.5501(18) .
C(3) O(2) 3.205(2) .
C(3) O(3) 3.389(2) 45403
C(3) N(1) 2.328(2) .
C(3) C(1) 2.367(2) .
C(3) C(5) 2.617(2) .
C(3) C(8) 2.588(2) .
C(3) C(9) 3.297(2) .
C(3) C(20) 2.9130(19) .
C(4) O(1) 3.5383(16) .
C(4) O(2) 2.4962(18) .
C(4) C(1) 2.3523(18) .
C(4) C(2) 2.416(2) .
C(4) C(6) 2.446(2) .
C(4) C(7) 2.479(2) .
C(4) C(9) 2.593(2) .
C(4) C(10) 3.396(2) .
C(4) C(11) 3.376(2) .
C(4) C(12) 2.603(2) .
C(4) C(20) 2.5102(18) .
C(4) C(21) 3.5698(19) .
C(5) O(1) 3.5750(19) 45303
C(5) N(1) 2.4889(16) .
C(5) C(1) 3.2871(18) .
C(5) C(2) 3.270(2) .
C(5) C(3) 2.617(2) .
C(5) C(7) 2.465(2) .
C(5) C(8) 2.440(2) .
C(5) C(12) 3.3477(19) .
C(5) C(13) 2.503(2) .
C(5) C(21) 2.668(2) .
C(6) O(2) 2.4958(17) .
C(6) N(1) 3.1339(17) .
C(6) C(4) 2.446(2) .
C(6) C(8) 2.456(2) .
C(6) C(12) 3.3566(18) .
C(6) C(14) 2.559(2) .
C(6) C(15) 3.156(2) .
C(6) C(20) 2.454(2) .
C(6) C(21) 3.514(2) .
C(7) O(2) 3.3035(17) 44302
C(7) N(1) 3.2553(17) .
C(7) C(4) 2.479(2) .
C(7) C(5) 2.465(2) .
C(7) C(9) 2.632(2) .
C(7) C(10) 3.118(2) .
C(7) C(12) 3.3126(19) .
C(7) C(13) 2.586(2) .
C(7) C(14) 3.288(2) .
C(7) C(15) 3.235(2) .
C(7) C(20) 3.190(2) .
C(8) N(1) 2.5247(18) .
C(8) C(3) 2.588(2) .
C(8) C(5) 2.440(2) .
C(8) C(6) 2.456(2) .
C(8) C(10) 2.624(2) .
C(8) C(11) 3.286(2) .
C(8) C(12) 3.047(2) .
C(8) C(20) 3.0804(19) .
C(9) N(1) 2.9557(19) .
C(9) C(3) 3.297(2) .
C(9) C(4) 2.593(2) .
C(9) C(7) 2.632(2) .
C(9) C(11) 2.592(2) .
C(9) C(12) 3.110(2) .
C(10) O(4) 3.505(2) 44302
C(10) N(1) 3.1329(19) .
C(10) C(4) 3.396(2) .
C(10) C(7) 3.118(2) .
C(10) C(8) 2.624(2) .
C(10) C(12) 2.563(2) .
C(11) O(1) 3.5793(19) .
C(11) O(4) 3.548(2) 44302
C(11) N(1) 2.468(2) .
C(11) C(1) 3.303(2) .
C(11) C(4) 3.376(2) .
C(11) C(8) 3.286(2) .
C(11) C(9) 2.592(2) .
C(12) O(1) 2.8509(18) .
C(12) O(1) 3.4663(19) 45303
C(12) C(1) 2.460(2) .
C(12) C(4) 2.603(2) .
C(12) C(5) 3.3477(19) .
C(12) C(6) 3.3566(18) .
C(12) C(7) 3.3126(19) .
C(12) C(8) 3.047(2) .
C(12) C(9) 3.110(2) .
C(12) C(10) 2.563(2) .
C(13) O(1) 3.3278(17) 45303
C(13) O(2) 2.8883(18) .
C(13) C(5) 2.503(2) .
C(13) C(7) 2.586(2) .
C(13) C(15) 2.548(2) .
C(13) C(19) 2.464(2) .
C(13) C(20) 3.284(2) .
C(14) C(6) 2.559(2) .
C(14) C(7) 3.288(2) .
C(14) C(16) 2.420(2) .
C(14) C(17) 2.819(2) .
C(14) C(18) 2.446(2) .
C(15) O(4) 3.5150(17) 44302
C(15) C(6) 3.156(2) .
C(15) C(7) 3.235(2) .
C(15) C(13) 2.548(2) .
C(15) C(17) 2.420(2) .
C(15) C(18) 2.790(2) .
C(15) C(19) 2.401(2) .
C(16) O(3) 3.340(2) 54404
C(16) C(14) 2.420(2) .
C(16) C(18) 2.393(2) .
C(16) C(19) 2.752(2) .
C(17) O(3) 3.428(2) 54404
C(17) C(14) 2.819(2) .
C(17) C(15) 2.420(2) .
C(17) C(19) 2.403(2) .
C(18) O(1) 3.587(2) 65501
C(18) C(14) 2.446(2) .
C(18) C(15) 2.790(2) .
C(18) C(16) 2.393(2) .
C(19) C(13) 2.464(2) .
C(19) C(15) 2.401(2) .
C(19) C(16) 2.752(2) .
C(19) C(17) 2.403(2) .
C(20) O(2) 2.2860(18) .
C(20) O(3) 3.471(2) .
C(20) O(4) 3.3270(18) .
C(20) C(3) 2.9130(19) .
C(20) C(4) 2.5102(18) .
C(20) C(6) 2.454(2) .
C(20) C(7) 3.190(2) .
C(20) C(8) 3.0804(19) .
C(20) C(13) 3.284(2) .
C(20) C(22) 2.641(2) .
C(21) O(2) 3.2642(19) .
C(21) O(3) 2.346(2) .
C(21) O(4) 2.2781(18) .
C(21) C(4) 3.5698(19) .
C(21) C(5) 2.668(2) .
C(21) C(6) 3.514(2) .
C(22) C(20) 2.641(2) .
C(22) C(23) 2.389(2) .
C(22) C(24) 3.426(2) .
C(23) O(3) 2.731(2) .
C(23) C(22) 2.389(2) .
C(24) O(4) 2.405(2) .
C(24) C(2) 3.563(2) 55504
C(24) C(22) 3.426(2) .
O(1) H(1) 2.655(2) .
O(1) H(2) 2.8210(18) .
O(1) H(5) 3.5564(19) 44404
O(1) H(11) 3.1873(19) .
O(1) H(13) 3.2029(19) 45303
O(1) H(14) 2.5313(19) .
O(1) H(14) 3.1319(18) 45303
O(1) H(18) 2.705(2) 45501
O(1) H(23) 3.539(2) 45404
O(1) H(24) 3.417(2) 45404
O(1) H(25) 2.907 45303
O(1) H(26) 1.79(2) 45303
O(2) H(2) 2.8577(19) .
O(2) H(4) 3.245(2) .
O(2) H(5) 2.6363(17) 45302
O(2) H(6) 3.1373(17) 45302
O(2) H(13) 3.4653(18) .
O(2) H(14) 2.6979(17) 45303
O(2) H(15) 2.7922(19) 45302
O(2) H(25) 2.500 .
O(3) H(1) 2.731(2) 45403
O(3) H(2) 3.343(2) 45403
O(3) H(3) 3.296(2) 45403
O(3) H(4) 3.122(2) 45403
O(3) H(7) 3.1912(19) 54504
O(3) H(9) 2.984(2) 54504
O(3) H(16) 2.683(2) 44504
O(3) H(17) 2.880(2) 44504
O(3) H(20) 3.335(2) .
O(3) H(21) 2.314(2) .
O(3) H(23) 3.438(2) 44402
O(4) H(6) 3.048(2) 45302
O(4) H(9) 3.2979(19) 54504
O(4) H(10) 2.723(2) 45302
O(4) H(12) 3.129(2) 45302
O(4) H(13) 3.009(2) 45302
O(4) H(15) 3.3333(17) 45302
O(4) H(20) 1.9901(18) .
O(4) H(21) 1.993(2) .
O(4) H(22) 2.816(2) .
O(4) H(23) 3.176(2) .
O(4) H(24) 2.403(2) .
N(1) H(1) 3.043(2) .
N(1) H(2) 2.852(2) .
N(1) H(3) 2.744(2) .
N(1) H(4) 3.122(2) .
N(1) H(6) 3.4035(18) .
N(1) H(7) 2.878(2) .
N(1) H(10) 3.5233(19) .
N(1) H(11) 2.5628(18) .
N(1) H(12) 3.260(2) .
N(1) H(13) 1.986(2) .
N(1) H(14) 1.989(2) .
N(1) H(26) 2.72(2) .
N(1) H(26) 3.41(2) 45303
N(1) H(27) 3.268 .
C(1) H(1) 2.045(2) .
C(1) H(2) 2.045(2) .
C(1) H(3) 2.790(2) .
C(1) H(4) 3.156(2) .
C(1) H(7) 3.585(2) .
C(1) H(11) 3.038(2) .
C(1) H(13) 3.170(2) .
C(1) H(14) 2.547(2) .
C(1) H(14) 3.157(2) 45303
C(1) H(18) 3.100(2) 45501
C(1) H(23) 3.513(2) 45404
C(1) H(26) 3.17(2) .
C(1) H(26) 2.83(2) 45303
C(2) H(3) 2.057(2) .
C(2) H(4) 2.0624(19) .
C(2) H(14) 3.579(2) 45303
C(2) H(16) 3.019(2) 45302
C(2) H(18) 3.2990(19) 45501
C(2) H(21) 3.281(2) 45403
C(2) H(23) 2.707(2) 45404
C(3) H(1) 2.0643(19) .
C(3) H(2) 2.060(2) .
C(3) H(7) 2.907(2) .
C(3) H(16) 3.136(2) 45302
C(3) H(21) 3.106(2) 45403
C(3) H(22) 3.003(2) 45403
C(3) H(27) 2.617 .
C(4) H(1) 3.204(2) .
C(4) H(2) 2.841(2) .
C(4) H(3) 2.073(2) .
C(4) H(4) 2.077(2) .
C(4) H(5) 3.1895(19) .
C(4) H(6) 3.009(2) .
C(4) H(7) 2.635(2) .
C(4) H(8) 3.351(2) .
C(4) H(11) 3.551(2) .
C(4) H(13) 2.710(2) .
C(4) H(14) 3.325(2) .
C(4) H(26) 2.83(2) .
C(4) H(27) 2.019 .
C(5) H(2) 3.236(2) .
C(5) H(3) 3.390(2) .
C(5) H(4) 2.654(2) .
C(5) H(5) 3.0334(19) .
C(5) H(6) 3.146(2) .
C(5) H(13) 3.087(2) .
C(5) H(15) 3.571(2) 45302
C(5) H(25) 2.564 .
C(5) H(26) 1.91(2) .
C(5) H(27) 2.737 .
C(6) H(5) 2.039(2) .
C(6) H(6) 2.0403(19) .
C(6) H(12) 3.4438(19) 54504
C(6) H(13) 2.7061(18) .
C(6) H(15) 2.926(2) .
C(6) H(25) 1.935 .
C(6) H(26) 2.54(2) .
C(6) H(27) 2.897 .
C(7) H(7) 3.399(2) .
C(7) H(8) 2.922(2) .
C(7) H(10) 2.743(2) .
C(7) H(13) 2.727(2) .
C(7) H(15) 2.590(2) .
C(7) H(25) 3.375 .
C(7) H(27) 2.038 .
C(8) H(3) 2.645(2) .
C(8) H(4) 2.994(2) .
C(8) H(5) 2.0893(19) .
C(8) H(6) 2.084(2) .
C(8) H(7) 2.036(2) .
C(8) H(8) 2.040(2) .
C(8) H(9) 3.396(2) .
C(8) H(10) 2.756(2) .
C(8) H(13) 2.916(2) .
C(9) H(3) 2.948(2) .
C(9) H(5) 3.102(2) .
C(9) H(6) 2.652(2) .
C(9) H(9) 2.034(2) .
C(9) H(10) 2.032(2) .
C(9) H(11) 2.802(2) .
C(9) H(12) 3.379(2) .
C(9) H(13) 3.220(2) .
C(9) H(19) 3.512(2) 44302
C(9) H(22) 3.425(2) 45403
C(9) H(25) 3.210 44302
C(9) H(27) 2.020 .
C(10) H(6) 2.655(2) .
C(10) H(7) 2.026(2) .
C(10) H(8) 2.029(2) .
C(10) H(9) 3.426(2) 44303
C(10) H(11) 2.030(2) .
C(10) H(12) 2.034(2) .
C(10) H(13) 2.670(2) .
C(10) H(14) 3.353(2) .
C(10) H(27) 3.366 .
C(11) H(5) 3.319(2) 44404
C(11) H(6) 3.3273(19) .
C(11) H(7) 2.717(2) .
C(11) H(8) 3.365(2) .
C(11) H(9) 2.027(2) .
C(11) H(10) 2.025(2) .
C(11) H(13) 2.046(2) .
C(11) H(14) 2.047(2) .
C(11) H(20) 3.355(2) 44302
C(12) H(6) 3.0434(19) .
C(12) H(7) 3.284(2) .
C(12) H(9) 3.353(2) .
C(12) H(10) 2.763(2) .
C(12) H(11) 2.036(2) .
C(12) H(12) 2.040(2) .
C(12) H(20) 3.287(2) 44302
C(12) H(26) 3.22(2) .
C(12) H(26) 3.23(2) 45303
C(13) H(5) 2.936(2) .
C(13) H(6) 2.818(2) .
C(13) H(8) 3.103(2) 45302
C(13) H(12) 3.531(2) 54504
C(13) H(13) 3.2551(18) .
C(13) H(15) 2.742(2) .
C(13) H(19) 2.596(2) .
C(13) H(24) 3.197(2) 44302
C(13) H(26) 2.67(2) .
C(14) H(5) 3.441(2) .
C(14) H(6) 3.193(2) .
C(14) H(8) 3.584(2) 45302
C(14) H(15) 2.048(2) .
C(14) H(16) 3.274(2) .
C(14) H(18) 3.300(2) .
C(14) H(19) 2.043(2) .
C(14) H(20) 3.0749(19) 55403
C(14) H(24) 2.765(2) 44302
C(14) H(25) 2.058 .
C(15) H(2) 3.238(2) 44302
C(15) H(5) 3.185(2) .
C(15) H(6) 2.904(2) .
C(15) H(16) 2.031(2) .
C(15) H(17) 3.277(2) .
C(15) H(19) 3.260(2) .
C(15) H(20) 2.892(2) 55403
C(15) H(24) 3.039(2) 44302
C(15) H(25) 3.342 .
C(16) H(2) 2.943(2) 44302
C(16) H(4) 3.374(2) 44302
C(16) H(15) 2.037(2) .
C(16) H(17) 2.039(2) .
C(16) H(18) 3.254(2) .
C(16) H(20) 3.152(2) 55403
C(16) H(21) 3.564(2) 55403
C(16) H(23) 3.356(2) 55403
C(16) H(24) 3.529(2) 44302
C(17) H(15) 3.272(2) .
C(17) H(16) 2.026(2) .
C(17) H(18) 2.039(2) .
C(17) H(19) 3.255(2) .
C(17) H(20) 3.540(2) 55403
C(17) H(21) 3.326(2) 55403
C(17) H(22) 3.580(2) 44302
C(17) H(27) 3.354 54404
C(18) H(1) 3.109(2) 65501
C(18) H(16) 3.249(2) .
C(18) H(17) 2.039(2) .
C(18) H(19) 2.031(2) .
C(18) H(19) 3.046(2) 55303
C(18) H(21) 3.193(2) 55403
C(18) H(22) 3.581(2) 44302
C(18) H(24) 3.583(2) 44302
C(19) H(8) 3.293(2) 45302
C(19) H(15) 3.264(2) .
C(19) H(17) 3.263(2) .
C(19) H(18) 2.043(2) .
C(19) H(18) 3.296(2) 55303
C(19) H(19) 3.204(2) 55303
C(19) H(20) 3.445(2) 55403
C(19) H(21) 3.328(2) 55403
C(19) H(24) 3.072(2) 44302
C(19) H(25) 2.552 .
C(20) H(4) 2.447(2) .
C(20) H(5) 3.370(2) .
C(20) H(6) 3.406(2) 45302
C(20) H(10) 3.286(2) 45302
C(20) H(11) 3.414(2) 54504
C(20) H(15) 3.163(2) 45302
C(20) H(16) 3.597(2) 45302
C(20) H(17) 3.559(2) 44504
C(20) H(25) 3.246 .
C(20) H(26) 3.06(2) .
C(20) H(27) 2.894 .
C(21) H(4) 2.8970(19) .
C(21) H(6) 3.340(2) 45302
C(21) H(9) 3.102(2) 54504
C(21) H(10) 2.967(2) 45302
C(21) H(11) 3.224(2) 54504
C(21) H(15) 3.195(2) 45302
C(21) H(16) 3.482(2) 45302
C(21) H(17) 3.219(2) 44504
C(21) H(27) 3.595 .
C(22) H(9) 2.827(2) 54504
C(22) H(10) 3.223(2) 45302
C(22) H(16) 3.460(2) 44504
C(22) H(17) 3.411(2) 44504
C(22) H(20) 2.989(2) .
C(22) H(21) 2.420(2) .
C(22) H(22) 3.550(2) .
C(22) H(24) 3.536(2) .
C(23) H(1) 3.578(2) 45403
C(23) H(3) 3.018(2) 45403
C(23) H(12) 3.329(2) 45302
C(23) H(13) 3.273(2) 45302
C(23) H(22) 2.027(2) .
C(23) H(23) 2.032(2) .
C(23) H(24) 2.027(2) .
C(24) H(1) 3.250(2) 55504
C(24) H(2) 3.106(2) 55504
C(24) H(3) 2.873(2) 45403
C(24) H(7) 3.450(2) 45403
C(24) H(13) 3.403(2) 45302
C(24) H(20) 2.030(2) .
C(24) H(21) 2.032(2) .
H(1) O(1) 2.655(2) .
H(1) O(3) 2.731(2) 45403
H(1) N(1) 3.043(2) .
H(1) C(1) 2.045(2) .
H(1) C(3) 2.0643(19) .
H(1) C(4) 3.204(2) .
H(1) C(18) 3.109(2) 45501
H(1) C(23) 3.578(2) 45403
H(1) C(24) 3.250(2) 45404
H(1) H(2) 1.551(2) .
H(1) H(3) 2.240(2) .
H(1) H(4) 2.5550(18) .
H(1) H(16) 3.224(2) 45302
H(1) H(18) 2.6701(19) 45501
H(1) H(21) 2.644(2) 45403
H(1) H(23) 2.385(2) 45404
H(1) H(24) 3.389(2) 45404
H(2) O(1) 2.8210(18) .
H(2) O(2) 2.8577(19) .
H(2) O(3) 3.343(2) 45403
H(2) N(1) 2.852(2) .
H(2) C(1) 2.045(2) .
H(2) C(3) 2.060(2) .
H(2) C(4) 2.841(2) .
H(2) C(5) 3.236(2) .
H(2) C(15) 3.238(2) 45302
H(2) C(16) 2.943(2) 45302
H(2) C(24) 3.106(2) 45404
H(2) H(1) 1.551(2) .
H(2) H(3) 2.785(2) .
H(2) H(4) 2.243(2) .
H(2) H(14) 3.046(2) 45303
H(2) H(15) 2.9835(19) 45302
H(2) H(16) 2.425(2) 45302
H(2) H(20) 3.140(2) 45404
H(2) H(23) 2.272(2) 45404
H(2) H(24) 3.333(2) 45404
H(2) H(26) 3.34(2) .
H(3) O(3) 3.296(2) 45403
H(3) N(1) 2.744(2) .
H(3) C(1) 2.790(2) .
H(3) C(2) 2.057(2) .
H(3) C(4) 2.073(2) .
H(3) C(5) 3.390(2) .
H(3) C(8) 2.645(2) .
H(3) C(9) 2.948(2) .
H(3) C(23) 3.018(2) 45403
H(3) C(24) 2.873(2) 45403
H(3) H(1) 2.240(2) .
H(3) H(2) 2.785(2) .
H(3) H(4) 1.551(2) .
H(3) H(7) 2.360(2) .
H(3) H(8) 3.514(2) .
H(3) H(21) 2.427(2) 45403
H(3) H(22) 2.111(2) 45403
H(3) H(23) 3.337(2) 45403
H(3) H(24) 3.571(2) 45403
H(3) H(27) 2.580 .
H(4) O(2) 3.245(2) .
H(4) O(3) 3.122(2) 45403
H(4) N(1) 3.122(2) .
H(4) C(1) 3.156(2) .
H(4) C(2) 2.0624(19) .
H(4) C(4) 2.077(2) .
H(4) C(5) 2.654(2) .
H(4) C(8) 2.994(2) .
H(4) C(16) 3.374(2) 45302
H(4) C(20) 2.447(2) .
H(4) C(21) 2.8970(19) .
H(4) H(1) 2.5550(18) .
H(4) H(2) 2.243(2) .
H(4) H(3) 1.551(2) .
H(4) H(15) 3.583(2) 45302
H(4) H(16) 2.480(2) 45302
H(4) H(21) 3.367(2) 45403
H(4) H(22) 3.204(2) 45403
H(4) H(27) 2.766 .
H(5) O(1) 3.5564(19) 54504
H(5) O(2) 2.6363(17) 44302
H(5) C(4) 3.1895(19) .
H(5) C(5) 3.0334(19) .
H(5) C(6) 2.039(2) .
H(5) C(8) 2.0893(19) .
H(5) C(9) 3.102(2) .
H(5) C(11) 3.319(2) 54504
H(5) C(13) 2.936(2) .
H(5) C(14) 3.441(2) .
H(5) C(15) 3.185(2) .
H(5) C(20) 3.370(2) .
H(5) H(6) 1.551(2) .
H(5) H(8) 3.116(2) .
H(5) H(10) 3.300(2) .
H(5) H(11) 2.940(2) 54504
H(5) H(12) 2.988(2) 54504
H(5) H(14) 3.1503(18) 54504
H(5) H(15) 2.435(2) .
H(5) H(25) 3.456 44302
H(5) H(26) 2.82(2) 44302
H(5) H(27) 2.178 .
H(6) O(2) 3.1373(17) 44302
H(6) O(4) 3.048(2) 44302
H(6) N(1) 3.4035(18) .
H(6) C(4) 3.009(2) .
H(6) C(5) 3.146(2) .
H(6) C(6) 2.0403(19) .
H(6) C(8) 2.084(2) .
H(6) C(9) 2.652(2) .
H(6) C(10) 2.655(2) .
H(6) C(11) 3.3273(19) .
H(6) C(12) 3.0434(19) .
H(6) C(13) 2.818(2) .
H(6) C(14) 3.193(2) .
H(6) C(15) 2.904(2) .
H(6) C(20) 3.406(2) 44302
H(6) C(21) 3.340(2) 44302
H(6) H(5) 1.551(2) .
H(6) H(7) 3.508(2) .
H(6) H(8) 2.943(2) .
H(6) H(9) 3.477(2) .
H(6) H(10) 2.059(2) .
H(6) H(13) 2.356(2) .
H(6) H(15) 2.227(2) .
H(6) H(24) 3.566(2) 44302
H(6) H(27) 2.741 .
H(7) O(3) 3.1912(19) 44404
H(7) N(1) 2.878(2) .
H(7) C(1) 3.585(2) .
H(7) C(3) 2.907(2) .
H(7) C(4) 2.635(2) .
H(7) C(7) 3.399(2) .
H(7) C(8) 2.036(2) .
H(7) C(10) 2.026(2) .
H(7) C(11) 2.717(2) .
H(7) C(12) 3.284(2) .
H(7) C(24) 3.450(2) 45403
H(7) H(3) 2.360(2) .
H(7) H(6) 3.508(2) .
H(7) H(8) 1.551(2) .
H(7) H(9) 2.334(2) .
H(7) H(10) 2.773(2) .
H(7) H(11) 2.594(2) .
H(7) H(12) 3.580(2) .
H(7) H(17) 3.449(2) 45501
H(7) H(22) 2.739(2) 45403
H(7) H(23) 3.331(2) 45403
H(7) H(27) 2.372 .
H(8) C(4) 3.351(2) .
H(8) C(7) 2.922(2) .
H(8) C(8) 2.040(2) .
H(8) C(10) 2.029(2) .
H(8) C(11) 3.365(2) .
H(8) C(13) 3.103(2) 44302
H(8) C(14) 3.584(2) 44302
H(8) C(19) 3.293(2) 44302
H(8) H(3) 3.514(2) .
H(8) H(5) 3.116(2) .
H(8) H(6) 2.943(2) .
H(8) H(7) 1.551(2) .
H(8) H(9) 2.240(2) .
H(8) H(10) 2.337(2) .
H(8) H(11) 3.588(2) .
H(8) H(19) 2.642(2) 44302
H(8) H(22) 3.483(2) 45403
H(8) H(25) 2.343 44302
H(8) H(27) 2.186 .
H(9) O(3) 2.984(2) 44404
H(9) O(4) 3.2979(19) 44404
H(9) C(8) 3.396(2) .
H(9) C(9) 2.034(2) .
H(9) C(10) 3.426(2) 44303
H(9) C(11) 2.027(2) .
H(9) C(12) 3.353(2) .
H(9) C(21) 3.102(2) 44404
H(9) C(22) 2.827(2) 44404
H(9) H(6) 3.477(2) .
H(9) H(7) 2.334(2) .
H(9) H(8) 2.240(2) .
H(9) H(9) 2.975(2) 44303
H(9) H(10) 1.551(2) .
H(9) H(10) 3.130(2) 44303
H(9) H(11) 2.277(2) .
H(9) H(12) 2.309(2) .
H(9) H(12) 3.268(2) 44303
H(9) H(13) 3.546(2) .
H(10) O(4) 2.723(2) 44302
H(10) N(1) 3.5233(19) .
H(10) C(7) 2.743(2) .
H(10) C(8) 2.756(2) .
H(10) C(9) 2.032(2) .
H(10) C(11) 2.025(2) .
H(10) C(12) 2.763(2) .
H(10) C(20) 3.286(2) 44302
H(10) C(21) 2.967(2) 44302
H(10) C(22) 3.223(2) 44302
H(10) H(5) 3.300(2) .
H(10) H(6) 2.059(2) .
H(10) H(7) 2.773(2) .
H(10) H(8) 2.337(2) .
H(10) H(9) 1.551(2) .
H(10) H(9) 3.130(2) 44303
H(10) H(11) 2.774(2) .
H(10) H(12) 2.277(2) .
H(10) H(13) 2.540(2) .
H(10) H(14) 3.547(2) .
H(10) H(25) 3.497 44302
H(10) H(27) 3.513 .
H(11) O(1) 3.1873(19) .
H(11) N(1) 2.5628(18) .
H(11) C(1) 3.038(2) .
H(11) C(4) 3.551(2) .
H(11) C(9) 2.802(2) .
H(11) C(10) 2.030(2) .
H(11) C(12) 2.036(2) .
H(11) C(20) 3.414(2) 44404
H(11) C(21) 3.224(2) 44404
H(11) H(5) 2.940(2) 44404
H(11) H(7) 2.594(2) .
H(11) H(8) 3.588(2) .
H(11) H(9) 2.277(2) .
H(11) H(10) 2.774(2) .
H(11) H(12) 1.551(2) .
H(11) H(13) 2.786(2) .
H(11) H(14) 2.384(2) .
H(11) H(17) 2.819(2) 45501
H(12) O(4) 3.129(2) 44302
H(12) N(1) 3.260(2) .
H(12) C(6) 3.4438(19) 44404
H(12) C(9) 3.379(2) .
H(12) C(10) 2.034(2) .
H(12) C(12) 2.040(2) .
H(12) C(13) 3.531(2) 44404
H(12) C(23) 3.329(2) 44302
H(12) H(5) 2.988(2) 44404
H(12) H(7) 3.580(2) .
H(12) H(9) 2.309(2) .
H(12) H(9) 3.268(2) 44303
H(12) H(10) 2.277(2) .
H(12) H(11) 1.551(2) .
H(12) H(13) 2.392(2) .
H(12) H(14) 2.255(2) .
H(12) H(20) 2.675(2) 44302
H(13) O(1) 3.2029(19) 45303
H(13) O(2) 3.4653(18) .
H(13) O(4) 3.009(2) 44302
H(13) N(1) 1.986(2) .
H(13) C(1) 3.170(2) .
H(13) C(4) 2.710(2) .
H(13) C(5) 3.087(2) .
H(13) C(6) 2.7061(18) .
H(13) C(7) 2.727(2) .
H(13) C(8) 2.916(2) .
H(13) C(9) 3.220(2) .
H(13) C(10) 2.670(2) .
H(13) C(11) 2.046(2) .
H(13) C(13) 3.2551(18) .
H(13) C(23) 3.273(2) 44302
H(13) C(24) 3.403(2) 44302
H(13) H(6) 2.356(2) .
H(13) H(9) 3.546(2) .
H(13) H(10) 2.540(2) .
H(13) H(11) 2.786(2) .
H(13) H(12) 2.392(2) .
H(13) H(14) 1.5513(18) .
H(13) H(20) 2.969(2) 44302
H(13) H(23) 3.597(2) 44302
H(13) H(24) 2.867(2) 44302
H(13) H(26) 3.01(2) .
H(14) O(1) 2.5313(19) .
H(14) O(1) 3.1319(18) 45303
H(14) O(2) 2.6979(17) 45303
H(14) N(1) 1.989(2) .
H(14) C(1) 2.547(2) .
H(14) C(1) 3.157(2) 45303
H(14) C(2) 3.579(2) 45303
H(14) C(4) 3.325(2) .
H(14) C(10) 3.353(2) .
H(14) C(11) 2.047(2) .
H(14) H(2) 3.046(2) 45303
H(14) H(5) 3.1503(18) 44404
H(14) H(10) 3.547(2) .
H(14) H(11) 2.384(2) .
H(14) H(12) 2.255(2) .
H(14) H(13) 1.5513(18) .
H(14) H(15) 3.579(2) 44404
H(14) H(20) 3.086(2) 44302
H(14) H(26) 3.32(2) .
H(14) H(26) 2.43(2) 45303
H(15) O(2) 2.7922(19) 44302
H(15) O(4) 3.3333(17) 44302
H(15) C(5) 3.571(2) 44302
H(15) C(6) 2.926(2) .
H(15) C(7) 2.590(2) .
H(15) C(13) 2.742(2) .
H(15) C(14) 2.048(2) .
H(15) C(16) 2.037(2) .
H(15) C(17) 3.272(2) .
H(15) C(19) 3.264(2) .
H(15) C(20) 3.163(2) 44302
H(15) C(21) 3.195(2) 44302
H(15) H(2) 2.9835(19) 44302
H(15) H(4) 3.583(2) 44302
H(15) H(5) 2.435(2) .
H(15) H(6) 2.227(2) .
H(15) H(14) 3.579(2) 54504
H(15) H(16) 2.329(2) .
H(15) H(20) 3.176(2) 55403
H(15) H(24) 3.419(2) 44302
H(15) H(26) 3.51(2) 44302
H(16) O(3) 2.683(2) 54404
H(16) C(2) 3.019(2) 44302
H(16) C(3) 3.136(2) 44302
H(16) C(14) 3.274(2) .
H(16) C(15) 2.031(2) .
H(16) C(17) 2.026(2) .
H(16) C(18) 3.249(2) .
H(16) C(20) 3.597(2) 44302
H(16) C(21) 3.482(2) 44302
H(16) C(22) 3.460(2) 54404
H(16) H(1) 3.224(2) 44302
H(16) H(2) 2.425(2) 44302
H(16) H(4) 2.480(2) 44302
H(16) H(15) 2.329(2) .
H(16) H(17) 2.330(2) .
H(16) H(20) 3.581(2) 55403
H(16) H(23) 3.268(2) 55403
H(17) O(3) 2.880(2) 54404
H(17) C(15) 3.277(2) .
H(17) C(16) 2.039(2) .
H(17) C(18) 2.039(2) .
H(17) C(19) 3.263(2) .
H(17) C(20) 3.559(2) 54404
H(17) C(21) 3.219(2) 54404
H(17) C(22) 3.411(2) 54404
H(17) H(7) 3.449(2) 65501
H(17) H(11) 2.819(2) 65501
H(17) H(16) 2.330(2) .
H(17) H(18) 2.345(2) .
H(17) H(27) 2.940 54404
H(18) O(1) 2.705(2) 65501
H(18) C(1) 3.100(2) 65501
H(18) C(2) 3.2990(19) 65501
H(18) C(14) 3.300(2) .
H(18) C(16) 3.254(2) .
H(18) C(17) 2.039(2) .
H(18) C(19) 2.043(2) .
H(18) C(19) 3.296(2) 55303
H(18) H(1) 2.6701(19) 65501
H(18) H(17) 2.345(2) .
H(18) H(19) 2.332(2) .
H(18) H(19) 2.576(2) 55303
H(18) H(21) 3.541(2) 55403
H(18) H(25) 3.456 55303
H(18) H(27) 3.411 54404
H(19) C(9) 3.512(2) 45302
H(19) C(13) 2.596(2) .
H(19) C(14) 2.043(2) .
H(19) C(15) 3.260(2) .
H(19) C(17) 3.255(2) .
H(19) C(18) 2.031(2) .
H(19) C(18) 3.046(2) 55303
H(19) C(19) 3.204(2) 55303
H(19) H(8) 2.642(2) 45302
H(19) H(18) 2.332(2) .
H(19) H(18) 2.576(2) 55303
H(19) H(19) 2.865(2) 55303
H(19) H(24) 3.455(2) 44302
H(19) H(25) 2.324 .
H(20) O(3) 3.335(2) .
H(20) O(4) 1.9901(18) .
H(20) C(11) 3.355(2) 45302
H(20) C(12) 3.287(2) 45302
H(20) C(14) 3.0749(19) 55403
H(20) C(15) 2.892(2) 55403
H(20) C(16) 3.152(2) 55403
H(20) C(17) 3.540(2) 55403
H(20) C(19) 3.445(2) 55403
H(20) C(22) 2.989(2) .
H(20) C(24) 2.030(2) .
H(20) H(2) 3.140(2) 55504
H(20) H(12) 2.675(2) 45302
H(20) H(13) 2.969(2) 45302
H(20) H(14) 3.086(2) 45302
H(20) H(15) 3.176(2) 55403
H(20) H(16) 3.581(2) 55403
H(20) H(21) 1.551(2) .
H(20) H(22) 2.750(2) .
H(20) H(23) 2.192(2) .
H(20) H(24) 2.483(2) .
H(21) O(3) 2.314(2) .
H(21) O(4) 1.993(2) .
H(21) C(2) 3.281(2) 45403
H(21) C(3) 3.106(2) 45403
H(21) C(16) 3.564(2) 55403
H(21) C(17) 3.326(2) 55403
H(21) C(18) 3.193(2) 55403
H(21) C(19) 3.328(2) 55403
H(21) C(22) 2.420(2) .
H(21) C(24) 2.032(2) .
H(21) H(1) 2.644(2) 45403
H(21) H(3) 2.427(2) 45403
H(21) H(4) 3.367(2) 45403
H(21) H(18) 3.541(2) 55403
H(21) H(20) 1.551(2) .
H(21) H(22) 2.189(2) .
H(21) H(23) 2.491(2) .
H(21) H(24) 2.751(2) .
H(22) O(4) 2.816(2) .
H(22) C(3) 3.003(2) 45403
H(22) C(9) 3.425(2) 45403
H(22) C(17) 3.580(2) 45302
H(22) C(18) 3.581(2) 45302
H(22) C(22) 3.550(2) .
H(22) C(23) 2.027(2) .
H(22) H(3) 2.111(2) 45403
H(22) H(4) 3.204(2) 45403
H(22) H(7) 2.739(2) 45403
H(22) H(8) 3.483(2) 45403
H(22) H(20) 2.750(2) .
H(22) H(21) 2.189(2) .
H(22) H(23) 1.551(2) .
H(22) H(24) 1.551(2) .
H(22) H(27) 3.291 45403
H(23) O(1) 3.539(2) 55504
H(23) O(3) 3.438(2) 45402
H(23) O(4) 3.176(2) .
H(23) C(1) 3.513(2) 55504
H(23) C(2) 2.707(2) 55504
H(23) C(16) 3.356(2) 55403
H(23) C(23) 2.032(2) .
H(23) H(1) 2.385(2) 55504
H(23) H(2) 2.272(2) 55504
H(23) H(3) 3.337(2) 45403
H(23) H(7) 3.331(2) 45403
H(23) H(13) 3.597(2) 45302
H(23) H(16) 3.268(2) 55403
H(23) H(20) 2.192(2) .
H(23) H(21) 2.491(2) .
H(23) H(22) 1.551(2) .
H(23) H(24) 1.551(2) .
H(24) O(1) 3.417(2) 55504
H(24) O(4) 2.403(2) .
H(24) C(13) 3.197(2) 45302
H(24) C(14) 2.765(2) 45302
H(24) C(15) 3.039(2) 45302
H(24) C(16) 3.529(2) 45302
H(24) C(18) 3.583(2) 45302
H(24) C(19) 3.072(2) 45302
H(24) C(22) 3.536(2) .
H(24) C(23) 2.027(2) .
H(24) H(1) 3.389(2) 55504
H(24) H(2) 3.333(2) 55504
H(24) H(3) 3.571(2) 45403
H(24) H(6) 3.566(2) 45302
H(24) H(13) 2.867(2) 45302
H(24) H(15) 3.419(2) 45302
H(24) H(19) 3.455(2) 45302
H(24) H(20) 2.483(2) .
H(24) H(21) 2.751(2) .
H(24) H(22) 1.551(2) .
H(24) H(23) 1.551(2) .
H(25) O(1) 2.907 45303
H(25) O(2) 2.500 .
H(25) C(5) 2.564 .
H(25) C(6) 1.935 .
H(25) C(7) 3.375 .
H(25) C(9) 3.210 45302
H(25) C(14) 2.058 .
H(25) C(15) 3.342 .
H(25) C(19) 2.552 .
H(25) C(20) 3.246 .
H(25) H(5) 3.456 45302
H(25) H(8) 2.343 45302
H(25) H(10) 3.497 45302
H(25) H(18) 3.456 55303
H(25) H(19) 2.324 .
H(25) H(26) 2.270 .
H(26) O(1) 1.79(2) 45303
H(26) N(1) 2.72(2) .
H(26) N(1) 3.41(2) 45303
H(26) C(1) 3.17(2) .
H(26) C(1) 2.83(2) 45303
H(26) C(4) 2.83(2) .
H(26) C(5) 1.91(2) .
H(26) C(6) 2.54(2) .
H(26) C(12) 3.22(2) .
H(26) C(12) 3.23(2) 45303
H(26) C(13) 2.67(2) .
H(26) C(20) 3.06(2) .
H(26) H(2) 3.34(2) .
H(26) H(5) 2.82(2) 45302
H(26) H(13) 3.01(2) .
H(26) H(14) 3.32(2) .
H(26) H(14) 2.43(2) 45303
H(26) H(15) 3.51(2) 45302
H(26) H(25) 2.270 .
H(27) N(1) 3.268 .
H(27) C(3) 2.617 .
H(27) C(4) 2.019 .
H(27) C(5) 2.737 .
H(27) C(6) 2.897 .
H(27) C(7) 2.038 .
H(27) C(9) 2.020 .
H(27) C(10) 3.366 .
H(27) C(17) 3.354 44504
H(27) C(20) 2.894 .
H(27) C(21) 3.595 .
H(27) H(3) 2.580 .
H(27) H(4) 2.766 .
H(27) H(5) 2.178 .
H(27) H(6) 2.741 .
H(27) H(7) 2.372 .
H(27) H(8) 2.186 .
H(27) H(10) 3.513 .
H(27) H(17) 2.940 44504
H(27) H(18) 3.411 44504
H(27) H(22) 3.291 45403

loop_
_geom_torsion_atom_site_label_1
_geom_torsion_atom_site_label_2
_geom_torsion_atom_site_label_3
_geom_torsion_atom_site_label_4
_geom_torsion
C(22) O(4) C(23) C(24) -122.04(15)
C(23) O(4) C(22) O(3) -5.2(2)
C(23) O(4) C(22) C(21) 174.67(12)
C(1) N(1) C(4) C(3) 20.58(15)
C(1) N(1) C(4) C(5) -100.45(14)
C(1) N(1) C(4) C(8) 144.47(13)
C(4) N(1) C(1) O(1) 177.62(14)
C(4) N(1) C(1) C(2) -3.05(16)
C(1) N(1) C(12) C(11) -92.14(15)
C(12) N(1) C(1) O(1) -4.5(2)
C(12) N(1) C(1) C(2) 174.79(12)
C(4) N(1) C(12) C(11) 85.43(15)
C(12) N(1) C(4) C(3) -157.17(13)
C(12) N(1) C(4) C(5) 81.80(16)
C(12) N(1) C(4) C(8) -33.28(19)
O(1) C(1) C(2) C(3) 163.14(14)
N(1) C(1) C(2) C(3) -16.18(15)
C(1) C(2) C(3) C(4) 27.95(13)
C(2) C(3) C(4) N(1) -29.23(13)
C(2) C(3) C(4) C(5) 88.49(12)
C(2) C(3) C(4) C(8) -152.98(11)
N(1) C(4) C(5) O(2) 39.40(16)
N(1) C(4) C(5) C(6) -87.00(12)
N(1) C(4) C(5) C(20) 156.58(11)
N(1) C(4) C(8) C(7) 88.64(14)
N(1) C(4) C(8) C(9) -41.72(19)
C(3) C(4) C(5) O(2) -73.61(15)
C(3) C(4) C(5) C(6) 159.98(11)
C(3) C(4) C(5) C(20) 43.57(15)
C(3) C(4) C(8) C(7) -154.78(11)
C(3) C(4) C(8) C(9) 74.86(17)
C(5) C(4) C(8) C(7) -30.16(14)
C(5) C(4) C(8) C(9) -160.51(13)
C(8) C(4) C(5) O(2) 161.51(12)
C(8) C(4) C(5) C(6) 35.10(14)
C(8) C(4) C(5) C(20) -81.31(14)
O(2) C(5) C(6) C(7) -152.27(11)
O(2) C(5) C(6) C(13) 24.41(17)
O(2) C(5) C(20) C(21) -0.5(10)
C(4) C(5) C(6) C(7) -27.52(13)
C(4) C(5) C(6) C(13) 149.16(12)
C(4) C(5) C(20) C(21) -122.9(14)
C(6) C(5) C(20) C(21) 124.2(14)
C(20) C(5) C(6) C(7) 89.86(13)
C(20) C(5) C(6) C(13) -93.46(16)
C(5) C(6) C(7) C(8) 9.01(15)
C(5) C(6) C(13) C(14) -175.96(13)
C(7) C(6) C(13) C(14) -0.1(2)
C(13) C(6) C(7) C(8) -167.23(14)
C(6) C(7) C(8) C(4) 13.77(15)
C(6) C(7) C(8) C(9) 143.29(13)
C(4) C(8) C(9) C(10) 80.61(17)
C(7) C(8) C(9) C(10) -44.73(17)
C(8) C(9) C(10) C(11) -67.67(17)
C(9) C(10) C(11) C(12) 55.9(2)
C(10) C(11) C(12) N(1) -72.11(17)
C(6) C(13) C(14) C(15) -5.8(2)
C(6) C(13) C(14) C(19) 172.82(14)
C(13) C(14) C(15) C(16) 177.34(13)
C(13) C(14) C(19) C(18) -178.06(13)
C(15) C(14) C(19) C(18) 0.6(2)
C(19) C(14) C(15) C(16) -1.3(2)
C(14) C(15) C(16) C(17) 1.0(2)
C(15) C(16) C(17) C(18) -0.1(2)
C(16) C(17) C(18) C(19) -0.5(2)
C(17) C(18) C(19) C(14) 0.2(2)
C(5) C(20) C(21) C(22) 50(3)
C(20) C(21) C(22) O(3) 111(2)
C(20) C(21) C(22) O(4) -69(2)
